data_7054406
loop_
_publ_author_name
'Kumar, Vinod'
'Singh, Vikram'
'Gupta, Ajit N.'
'Manar, Krishna K.'
'Prasad, Lal Bahadur'
'Drew, Michael G. B.'
'Singh, Nanhai'

_publ_section_title
;
 Influence of ligand environment on the structure and properties of
 silver(i) dithiocarbamate cluster-based coordination polymers and dimers
;
_journal_issue 9
_journal_name_full 'New Journal of Chemistry'
_journal_page_first 4478
_journal_paper_doi 10.1039/C4NJ00580E
_journal_volume 38
_journal_year 2014
_chemical_formula_sum 'C64 H56 Ag2 N4 P2 S4'
_chemical_formula_weight 1287.04
_chemical_name_systematic
;
 ?
;
_space_group_IT_number 14
_symmetry_cell_setting monoclinic
_symmetry_space_group_name_Hall '-P 2ybc'
_symmetry_space_group_name_H-M 'P 1 21/c 1'
_atom_sites_solution_hydrogens geom
_atom_sites_solution_primary direct
_atom_sites_solution_secondary difmap
_audit_creation_method SHELXL-97
_cell_angle_alpha 90.00
_cell_angle_beta 90.395(5)
_cell_angle_gamma 90.00
_cell_formula_units_Z 2
_cell_length_a 9.3502(5)
_cell_length_b 17.4738(10)
_cell_length_c 17.3742(11)
_cell_measurement_reflns_used 16299
_cell_measurement_temperature 150(2)
_cell_measurement_theta_max 30.00
_cell_measurement_theta_min 3.19
_cell_volume 2838.6(3)
_computing_cell_refinement 'Crysalis, Oxford Diffraction'
_computing_data_collection 'Crysalis, Oxford Diffraction'
_computing_data_reduction 'Crysalis, Oxford Diffraction'
_computing_molecular_graphics PLATON(Spek,2004)
_computing_structure_refinement 'SHELXL-97 (Sheldrick, 1997)'
_computing_structure_solution 'SHELXS-97 (Sheldrick, 1997)'
_diffrn_ambient_temperature 150(2)
_diffrn_measured_fraction_theta_full 0.958
_diffrn_measured_fraction_theta_max 0.958
_diffrn_measurement_device 'Oxford Diffaction X-Calibur System'
_diffrn_measurement_method '321 frames, counting time 10 s.'
_diffrn_radiation_monochromator graphite
_diffrn_radiation_source 'fine-focus sealed tube'
_diffrn_radiation_type MoK\a
_diffrn_radiation_wavelength 0.71073
_diffrn_reflns_av_R_equivalents 0.0422
_diffrn_reflns_av_sigmaI/netI 0.0694
_diffrn_reflns_limit_h_max 6
_diffrn_reflns_limit_h_min -13
_diffrn_reflns_limit_k_max 22
_diffrn_reflns_limit_k_min -24
_diffrn_reflns_limit_l_max 23
_diffrn_reflns_limit_l_min -24
_diffrn_reflns_number 16299
_diffrn_reflns_theta_full 30.00
_diffrn_reflns_theta_max 30.00
_diffrn_reflns_theta_min 3.19
_diffrn_standards_decay_% n/a
_diffrn_standards_interval_count n/a
_diffrn_standards_interval_time n/a
_diffrn_standards_number n/a
_exptl_absorpt_coefficient_mu 0.938
_exptl_absorpt_correction_T_max 1.000
_exptl_absorpt_correction_T_min 0.931
_exptl_absorpt_correction_type empirical
_exptl_absorpt_process_details 'ABSPACK, Oxford Diffraction Ltd'
_exptl_crystal_colour black
_exptl_crystal_density_diffrn 1.506
_exptl_crystal_density_method 'not measured'
_exptl_crystal_description needle
_exptl_crystal_F_000 1312
_exptl_crystal_size_max 0.24
_exptl_crystal_size_mid 0.07
_exptl_crystal_size_min 0.07
_refine_diff_density_max 0.577
_refine_diff_density_min -0.536
_refine_diff_density_rms 0.097
_refine_ls_extinction_method none
_refine_ls_goodness_of_fit_ref 1.016
_refine_ls_hydrogen_treatment constr
_refine_ls_matrix_type full
_refine_ls_number_parameters 344
_refine_ls_number_reflns 7925
_refine_ls_number_restraints 0
_refine_ls_restrained_S_all 1.016
_refine_ls_R_factor_all 0.0694
_refine_ls_R_factor_gt 0.0461
_refine_ls_shift/su_max 0.001
_refine_ls_shift/su_mean 0.000
_refine_ls_structure_factor_coef Fsqd
_refine_ls_weighting_details 'calc w=1/[\s^2^(Fo^2^)+(0.0328P)^2^+0.0000P] where P=(Fo^2^+2Fc^2^)/3'
_refine_ls_weighting_scheme calc
_refine_ls_wR_factor_gt 0.0846
_refine_ls_wR_factor_ref 0.0920
_reflns_number_gt 6090
_reflns_number_total 7925
_reflns_threshold_expression >2sigma(I)
_cod_duplicate_entry 7054259
_cod_data_source_file c4nj00580e2.cif
_cod_data_source_block complex-3
_cod_original_sg_symbol_H-M P21/c
_cod_database_code 7054406

loop_
_symmetry_equiv_pos_as_xyz
'x, y, z'
'-x, y+1/2, -z+1/2'
'-x, -y, -z'
'x, -y-1/2, z-1/2'

loop_
_atom_site_label
_atom_site_type_symbol
_atom_site_fract_x
_atom_site_fract_y
_atom_site_fract_z
_atom_site_U_iso_or_equiv
_atom_site_adp_type
_atom_site_occupancy
_atom_site_symmetry_multiplicity
_atom_site_calc_flag
_atom_site_refinement_flags
Ag1 Ag 0.45592(2) 0.079274(13) 0.021103(13) 0.02014(7) Uani 1 1 d .
S11 S 0.73200(7) 0.03286(4) -0.00410(4) 0.01818(15) Uani 1 1 d .
S13 S 0.53944(7) 0.10613(4) -0.11936(4) 0.02048(16) Uani 1 1 d .
P1 P 0.42425(7) 0.16529(4) 0.12834(5) 0.01726(15) Uani 1 1 d .
C12 C 0.7070(3) 0.07593(16) -0.09305(17) 0.0174(6) Uani 1 1 d .
C21 C 0.9667(3) 0.07515(17) -0.11431(18) 0.0209(6) Uani 1 1 d .
H21A H 1.0219 0.0543 -0.1565 0.025 Uiso 1 1 calc R
H21B H 0.9683 0.0382 -0.0726 0.025 Uiso 1 1 calc R
C22 C 1.0348(3) 0.14882(18) -0.08728(18) 0.0213(6) Uani 1 1 d .
C23 C 1.1805(3) 0.16054(19) -0.0984(2) 0.0276(7) Uani 1 1 d .
H23 H 1.2352 0.1237 -0.1232 0.033 Uiso 1 1 calc R
C25 C 1.1622(4) 0.2826(2) -0.0363(2) 0.0383(9) Uani 1 1 d .
H25 H 1.2057 0.3272 -0.0187 0.046 Uiso 1 1 calc R
C24 C 1.2434(3) 0.2276(2) -0.0721(2) 0.0431(11) Uani 0.67(3) 1 d P
H24 H 1.3409 0.2354 -0.0788 0.052 Uiso 0.67(3) 1 calc PR
N26 N 1.0172(3) 0.27247(19) -0.02619(19) 0.0412(9) Uani 0.67(3) 1 d P
N24 N 1.2434(3) 0.2276(2) -0.0721(2) 0.0431(11) Uani 0.33(3) 1 d P
C26 C 1.0172(3) 0.27247(19) -0.02619(19) 0.0412(9) Uani 0.33(3) 1 d P
H26 H 0.9622 0.3101 -0.0028 0.049 Uiso 0.33(3) 1 calc PR
C27 C 0.9562(3) 0.20559(18) -0.05151(19) 0.0249(7) Uani 1 1 d .
H27 H 0.8587 0.1981 -0.0444 0.030 Uiso 1 1 calc R
C31 C 0.8061(3) 0.12502(17) -0.21545(17) 0.0211(6) Uani 1 1 d .
H31A H 0.8637 0.1712 -0.2152 0.025 Uiso 1 1 calc R
H31B H 0.7073 0.1398 -0.2242 0.025 Uiso 1 1 calc R
C32 C 0.8537(3) 0.07411(18) -0.27953(18) 0.0225(6) Uani 1 1 d .
C33 C 0.7884(4) 0.0045(2) -0.2928(2) 0.0348(8) Uani 1 1 d .
H33 H 0.7161 -0.0123 -0.2605 0.042 Uiso 1 1 calc R
C34 C 0.8302(4) -0.0398(2) -0.3538(2) 0.0454(10) Uani 1 1 d .
H34 H 0.7859 -0.0865 -0.3635 0.054 Uiso 1 1 calc R
C35 C 0.9394(4) -0.0142(2) -0.4005(2) 0.0484(10) Uani 1 1 d .
H35 H 0.9679 -0.0444 -0.4417 0.058 Uiso 1 1 calc R
C36 C 1.0046(4) 0.0523(2) -0.3885(2) 0.0379(9) Uani 1 1 d .
H36 H 1.0778 0.0685 -0.4206 0.045 Uiso 1 1 calc R
C37 C 0.9623(3) 0.0958(2) -0.3287(2) 0.0354(8) Uani 1 1 d .
H37 H 1.0081 0.1423 -0.3201 0.042 Uiso 1 1 calc R
C71 C 0.4736(3) 0.26348(18) 0.10672(17) 0.0221(6) Uani 1 1 d .
C72 C 0.3815(4) 0.32524(19) 0.1112(2) 0.0352(8) Uani 1 1 d .
H72 H 0.2895 0.3183 0.1299 0.042 Uiso 1 1 calc R
C73 C 0.4255(5) 0.3975(2) 0.0878(2) 0.0503(11) Uani 1 1 d .
H73 H 0.3615 0.4382 0.0898 0.060 Uiso 1 1 calc R
C74 C 0.5594(5) 0.4095(2) 0.0624(2) 0.0546(12) Uani 1 1 d .
H74 H 0.5885 0.4583 0.0477 0.065 Uiso 1 1 calc R
C75 C 0.6526(4) 0.3489(3) 0.0583(2) 0.0533(12) Uani 1 1 d .
H75 H 0.7452 0.3570 0.0409 0.064 Uiso 1 1 calc R
C76 C 0.6111(3) 0.2762(2) 0.0798(2) 0.0386(9) Uani 1 1 d .
H76 H 0.6753 0.2357 0.0761 0.046 Uiso 1 1 calc R
N14 N 0.8186(2) 0.08713(14) -0.13991(14) 0.0183(5) Uani 1 1 d .
C51 C 0.5328(3) 0.14431(17) 0.21364(17) 0.0194(6) Uani 1 1 d .
C52 C 0.5569(3) 0.19740(18) 0.27225(18) 0.0218(6) Uani 1 1 d .
H52 H 0.5202 0.2467 0.2676 0.026 Uiso 1 1 calc R
C53 C 0.6351(3) 0.17750(19) 0.33752(19) 0.0260(7) Uani 1 1 d .
H53 H 0.6490 0.2130 0.3767 0.031 Uiso 1 1 calc R
C54 C 0.6919(3) 0.1052(2) 0.3441(2) 0.0321(8) Uani 1 1 d .
H54 H 0.7440 0.0919 0.3878 0.039 Uiso 1 1 calc R
C55 C 0.6719(3) 0.0524(2) 0.2860(2) 0.0324(8) Uani 1 1 d .
H55 H 0.7122 0.0039 0.2902 0.039 Uiso 1 1 calc R
C56 C 0.5916(3) 0.07163(18) 0.22099(19) 0.0248(7) Uani 1 1 d .
H56 H 0.5773 0.0356 0.1823 0.030 Uiso 1 1 calc R
C61 C 0.2407(3) 0.16947(16) 0.16278(17) 0.0183(6) Uani 1 1 d .
C62 C 0.2025(3) 0.20166(17) 0.23247(18) 0.0231(7) Uani 1 1 d .
H62 H 0.2723 0.2230 0.2642 0.028 Uiso 1 1 calc R
C63 C 0.0604(3) 0.20216(18) 0.25512(18) 0.0248(7) Uani 1 1 d .
H63 H 0.0353 0.2230 0.3024 0.030 Uiso 1 1 calc R
C64 C -0.0439(3) 0.17154(17) 0.20712(19) 0.0245(7) Uani 1 1 d .
H64 H -0.1393 0.1727 0.2219 0.029 Uiso 1 1 calc R
C65 C -0.0069(3) 0.13965(18) 0.13805(19) 0.0241(7) Uani 1 1 d .
H65 H -0.0772 0.1191 0.1061 0.029 Uiso 1 1 calc R
C66 C 0.1348(3) 0.13793(17) 0.11574(18) 0.0213(6) Uani 1 1 d .
H66 H 0.1595 0.1156 0.0691 0.026 Uiso 1 1 calc R

loop_
_atom_site_aniso_label
_atom_site_aniso_U_11
_atom_site_aniso_U_22
_atom_site_aniso_U_33
_atom_site_aniso_U_23
_atom_site_aniso_U_13
_atom_site_aniso_U_12
Ag1 0.02181(10) 0.01943(12) 0.01924(12) -0.00387(10) 0.00522(8) 0.00032(9)
S11 0.0181(3) 0.0202(4) 0.0163(4) 0.0005(3) -0.0001(3) -0.0020(3)
S13 0.0159(3) 0.0248(4) 0.0207(4) 0.0030(3) 0.0000(3) 0.0004(3)
P1 0.0164(3) 0.0181(4) 0.0173(4) -0.0037(3) 0.0017(3) 0.0001(3)
C12 0.0179(11) 0.0155(14) 0.0189(15) -0.0023(12) 0.0000(10) -0.0023(11)
C21 0.0161(11) 0.0241(16) 0.0224(16) 0.0029(13) 0.0022(11) 0.0046(11)
C22 0.0190(12) 0.0239(16) 0.0210(16) 0.0086(13) -0.0031(11) 0.0000(11)
C23 0.0216(13) 0.0283(18) 0.033(2) 0.0118(15) -0.0021(13) 0.0001(13)
C25 0.051(2) 0.0242(18) 0.040(2) 0.0125(17) -0.0177(17) -0.0096(16)
C24 0.0318(17) 0.044(2) 0.053(3) 0.0221(19) -0.0161(16) -0.0121(16)
N26 0.054(2) 0.0334(19) 0.036(2) 0.0089(16) -0.0030(16) -0.0041(16)
N24 0.0318(17) 0.044(2) 0.053(3) 0.0221(19) -0.0161(16) -0.0121(16)
C26 0.054(2) 0.0334(19) 0.036(2) 0.0089(16) -0.0030(16) -0.0041(16)
C27 0.0261(14) 0.0249(16) 0.0238(17) 0.0026(13) 0.0015(12) -0.0027(13)
C31 0.0235(13) 0.0188(15) 0.0212(16) 0.0060(13) 0.0066(11) 0.0039(11)
C32 0.0264(13) 0.0233(16) 0.0178(16) 0.0014(13) -0.0008(11) 0.0056(12)
C33 0.0467(19) 0.0299(19) 0.028(2) 0.0054(16) -0.0003(15) -0.0041(16)
C34 0.077(3) 0.0237(19) 0.036(2) -0.0026(17) -0.005(2) -0.0011(19)
C35 0.072(3) 0.048(3) 0.026(2) -0.0055(18) 0.0076(19) 0.019(2)
C36 0.0442(19) 0.043(2) 0.027(2) -0.0064(17) 0.0184(15) -0.0002(17)
C37 0.0374(17) 0.040(2) 0.029(2) -0.0019(16) 0.0107(15) -0.0011(15)
C71 0.0294(14) 0.0247(16) 0.0122(15) -0.0024(12) -0.0024(11) -0.0049(13)
C72 0.051(2) 0.0206(17) 0.034(2) -0.0023(15) 0.0112(16) -0.0018(15)
C73 0.092(3) 0.0182(18) 0.041(3) 0.0026(17) 0.011(2) -0.002(2)
C74 0.087(3) 0.042(3) 0.034(2) 0.0084(19) -0.019(2) -0.036(2)
C75 0.041(2) 0.069(3) 0.050(3) 0.027(2) -0.0119(19) -0.028(2)
C76 0.0299(16) 0.045(2) 0.041(2) 0.0194(18) -0.0008(15) -0.0069(16)
N14 0.0172(10) 0.0222(13) 0.0155(13) 0.0034(10) 0.0009(9) 0.0022(9)
C51 0.0165(12) 0.0214(15) 0.0204(16) 0.0007(12) 0.0013(11) -0.0033(11)
C52 0.0177(12) 0.0226(15) 0.0250(17) -0.0030(13) 0.0003(11) -0.0026(11)
C53 0.0254(14) 0.0303(18) 0.0224(17) -0.0025(14) -0.0018(12) -0.0031(13)
C54 0.0323(16) 0.039(2) 0.0249(19) 0.0068(16) -0.0036(14) 0.0003(15)
C55 0.0376(17) 0.0275(18) 0.032(2) 0.0084(16) -0.0003(15) 0.0036(15)
C56 0.0274(14) 0.0209(16) 0.0262(18) -0.0033(13) 0.0010(12) -0.0034(12)
C61 0.0187(12) 0.0172(14) 0.0189(15) -0.0009(12) 0.0028(11) 0.0001(11)
C62 0.0210(13) 0.0259(16) 0.0224(17) -0.0084(13) 0.0001(12) 0.0016(12)
C63 0.0230(13) 0.0315(18) 0.0200(17) -0.0047(14) 0.0064(12) 0.0039(13)
C64 0.0178(12) 0.0264(16) 0.0292(18) 0.0024(14) 0.0032(12) 0.0022(12)
C65 0.0185(12) 0.0287(17) 0.0250(17) -0.0027(14) -0.0020(12) -0.0025(12)
C66 0.0236(13) 0.0222(16) 0.0182(16) -0.0038(12) 0.0000(11) -0.0027(12)

loop_
_atom_type_symbol
_atom_type_description
_atom_type_scat_dispersion_real
_atom_type_scat_dispersion_imag
_atom_type_scat_source
C C 0.0033 0.0016 'International Tables Vol C Tables 4.2.6.8 and 6.1.1.4'
H H 0.0000 0.0000 'International Tables Vol C Tables 4.2.6.8 and 6.1.1.4'
N N 0.0061 0.0033 'International Tables Vol C Tables 4.2.6.8 and 6.1.1.4'
Ag Ag -0.8971 1.1015 'International Tables Vol C Tables 4.2.6.8 and 6.1.1.4'
S S 0.1246 0.1234 'International Tables Vol C Tables 4.2.6.8 and 6.1.1.4'
P P 0.1023 0.0942 'International Tables Vol C Tables 4.2.6.8 and 6.1.1.4'

loop_
_geom_angle_atom_site_label_1
_geom_angle_atom_site_label_2
_geom_angle_atom_site_label_3
_geom_angle
_geom_angle_site_symmetry_1
_geom_angle_site_symmetry_3
P1 Ag1 S13 130.46(3) . .
P1 Ag1 S11 117.53(2) . 3_655
S13 Ag1 S11 103.38(2) . 3_655
P1 Ag1 S11 115.33(2) . .
S13 Ag1 S11 67.42(2) . .
S11 Ag1 S11 112.823(17) 3_655 .
P1 Ag1 Ag1 143.47(2) . 3_655
S13 Ag1 Ag1 81.50(2) . 3_655
S11 Ag1 Ag1 57.962(17) 3_655 3_655
S11 Ag1 Ag1 54.860(16) . 3_655
C12 S11 Ag1 97.84(9) . 3_655
C12 S11 Ag1 83.83(9) . .
Ag1 S11 Ag1 67.177(17) 3_655 .
C12 S13 Ag1 88.51(10) . .
C61 P1 C71 105.73(13) . .
C61 P1 C51 105.10(13) . .
C71 P1 C51 102.51(13) . .
C61 P1 Ag1 113.53(10) . .
C71 P1 Ag1 113.32(10) . .
C51 P1 Ag1 115.51(10) . .
N14 C12 S13 120.4(2) . .
N14 C12 S11 120.2(2) . .
S13 C12 S11 119.31(16) . .
N14 C21 C22 111.6(2) . .
N14 C21 H21A 109.3 . .
C22 C21 H21A 109.3 . .
N14 C21 H21B 109.3 . .
C22 C21 H21B 109.3 . .
H21A C21 H21B 108.0 . .
C27 C22 C23 118.7(3) . .
C27 C22 C21 121.8(2) . .
C23 C22 C21 119.6(3) . .
C22 C23 C24 119.5(3) . .
C22 C23 H23 120.3 . .
C24 C23 H23 120.3 . .
C24 C25 C26 120.9(3) . .
C24 C25 H25 119.6 . .
C26 C25 H25 119.6 . .
C25 C24 C23 120.3(3) . .
C25 C24 H24 119.8 . .
C23 C24 H24 119.8 . .
C27 C26 C25 118.4(3) . .
C27 C26 H26 120.8 . .
C25 C26 H26 120.8 . .
C26 C27 C22 122.3(3) . .
C26 C27 H27 118.9 . .
C22 C27 H27 118.9 . .
N14 C31 C32 111.9(2) . .
N14 C31 H31A 109.2 . .
C32 C31 H31A 109.2 . .
N14 C31 H31B 109.2 . .
C32 C31 H31B 109.2 . .
H31A C31 H31B 107.9 . .
C33 C32 C37 117.6(3) . .
C33 C32 C31 121.0(3) . .
C37 C32 C31 121.3(3) . .
C32 C33 C34 120.0(3) . .
C32 C33 H33 120.0 . .
C34 C33 H33 120.0 . .
C35 C34 C33 119.1(4) . .
C35 C34 H34 120.5 . .
C33 C34 H34 120.5 . .
C36 C35 C34 122.1(4) . .
C36 C35 H35 119.0 . .
C34 C35 H35 119.0 . .
C35 C36 C37 118.5(3) . .
C35 C36 H36 120.8 . .
C37 C36 H36 120.8 . .
C36 C37 C32 122.8(3) . .
C36 C37 H37 118.6 . .
C32 C37 H37 118.6 . .
C72 C71 C76 118.2(3) . .
C72 C71 P1 124.5(2) . .
C76 C71 P1 117.3(3) . .
C71 C72 C73 120.5(3) . .
C71 C72 H72 119.8 . .
C73 C72 H72 119.8 . .
C74 C73 C72 121.0(4) . .
C74 C73 H73 119.5 . .
C72 C73 H73 119.5 . .
C73 C74 C75 119.2(4) . .
C73 C74 H74 120.4 . .
C75 C74 H74 120.4 . .
C74 C75 C76 121.1(4) . .
C74 C75 H75 119.5 . .
C76 C75 H75 119.5 . .
C75 C76 C71 120.0(4) . .
C75 C76 H76 120.0 . .
C71 C76 H76 120.0 . .
C12 N14 C21 122.1(2) . .
C12 N14 C31 123.3(2) . .
C21 N14 C31 113.8(2) . .
C56 C51 C52 118.6(3) . .
C56 C51 P1 118.4(2) . .
C52 C51 P1 123.0(2) . .
C53 C52 C51 120.7(3) . .
C53 C52 H52 119.6 . .
C51 C52 H52 119.6 . .
C54 C53 C52 119.9(3) . .
C54 C53 H53 120.0 . .
C52 C53 H53 120.0 . .
C55 C54 C53 120.2(3) . .
C55 C54 H54 119.9 . .
C53 C54 H54 119.9 . .
C54 C55 C56 120.1(3) . .
C54 C55 H55 119.9 . .
C56 C55 H55 119.9 . .
C51 C56 C55 120.4(3) . .
C51 C56 H56 119.8 . .
C55 C56 H56 119.8 . .
C62 C61 C66 119.2(2) . .
C62 C61 P1 123.5(2) . .
C66 C61 P1 117.3(2) . .
C63 C62 C61 120.2(3) . .
C63 C62 H62 119.9 . .
C61 C62 H62 119.9 . .
C64 C63 C62 119.9(3) . .
C64 C63 H63 120.1 . .
C62 C63 H63 120.1 . .
C65 C64 C63 120.2(3) . .
C65 C64 H64 119.9 . .
C63 C64 H64 119.9 . .
C64 C65 C66 120.2(3) . .
C64 C65 H65 119.9 . .
C66 C65 H65 119.9 . .
C65 C66 C61 120.4(3) . .
C65 C66 H66 119.8 . .
C61 C66 H66 119.8 . .

loop_
_geom_bond_atom_site_label_1
_geom_bond_atom_site_label_2
_geom_bond_distance
_geom_bond_site_symmetry_2
Ag1 P1 2.4136(8) .
Ag1 S13 2.6101(8) .
Ag1 S11 2.6470(7) 3_655
Ag1 S11 2.7439(7) .
Ag1 Ag1 2.9834(5) 3_655
S11 C12 1.733(3) .
S11 Ag1 2.6470(7) 3_655
S13 C12 1.712(3) .
P1 C61 1.823(3) .
P1 C71 1.817(3) .
P1 C51 1.827(3) .
C12 N14 1.342(3) .
C21 N14 1.467(3) .
C21 C22 1.510(4) .
C21 H21A 0.9700 .
C21 H21B 0.9700 .
C22 C27 1.385(4) .
C22 C23 1.392(4) .
C23 C24 1.386(5) .
C23 H23 0.9300 .
C25 C24 1.376(5) .
C25 C26 1.380(5) .
C25 H25 0.9300 .
C24 H24 0.9300 .
C26 C27 1.371(4) .
C26 H26 0.9300 .
C27 H27 0.9300 .
C31 N14 1.474(4) .
C31 C32 1.495(4) .
C31 H31A 0.9700 .
C31 H31B 0.9700 .
C32 C33 1.379(4) .
C32 C37 1.385(4) .
C33 C34 1.371(5) .
C33 H33 0.9300 .
C34 C35 1.383(5) .
C34 H34 0.9300 .
C35 C36 1.327(5) .
C35 H35 0.9300 .
C36 C37 1.349(5) .
C36 H36 0.9300 .
C37 H37 0.9300 .
C71 C72 1.383(4) .
C71 C76 1.389(4) .
C72 C73 1.390(5) .
C72 H72 0.9300 .
C73 C74 1.348(6) .
C73 H73 0.9300 .
C74 C75 1.373(6) .
C74 H74 0.9300 .
C75 C76 1.380(5) .
C75 H75 0.9300 .
C76 H76 0.9300 .
C51 C56 1.390(4) .
C51 C52 1.395(4) .
C52 C53 1.389(4) .
C52 H52 0.9300 .
C53 C54 1.374(5) .
C53 H53 0.9300 .
C54 C55 1.379(5) .
C54 H54 0.9300 .
C55 C56 1.393(4) .
C55 H55 0.9300 .
C56 H56 0.9300 .
C61 C62 1.384(4) .
C61 C66 1.394(4) .
C62 C63 1.388(4) .
C62 H62 0.9300 .
C63 C64 1.386(4) .
C63 H63 0.9300 .
C64 C65 1.370(4) .
C64 H64 0.9300 .
C65 C66 1.383(4) .
C65 H65 0.9300 .
C66 H66 0.9300 .
